data_4079944
loop_
_publ_author_name
'Mori, Shotaro'
'Mochida, Tomoyuki'

_publ_section_title
;
 Preparation and Properties of Cyclopentadienyl Ruthenocenium Complexes
 with 1,2-Disubstituted Benzene Ligands: Competition between Chelate
 Coordination and Sandwich Coordination
;
_journal_issue 1
_journal_name_full Organometallics
_journal_page_first 283
_journal_paper_doi 10.1021/om301073z
_journal_volume 32
_journal_year 2013
_chemical_formula_moiety 'C15 H21 N2 Ru, F6 P'
_chemical_formula_sum 'C15 H21 F6 N2 P Ru'
_chemical_formula_weight 475.38
_chemical_name_systematic
; 
 ? 
;
_space_group_IT_number 14
_symmetry_cell_setting monoclinic
_symmetry_space_group_name_Hall '-P 2ybc'
_symmetry_space_group_name_H-M 'P 1 21/c 1'
_atom_sites_solution_hydrogens geom
_atom_sites_solution_primary direct
_atom_sites_solution_secondary difmap
_audit_creation_method SHELXL-97
_cell_angle_alpha 90.00
_cell_angle_beta 99.419(2)
_cell_angle_gamma 90.00
_cell_formula_units_Z 4
_cell_length_a 8.9716(13)
_cell_length_b 13.974(2)
_cell_length_c 14.173(2)
_cell_measurement_reflns_used 6389
_cell_measurement_temperature 100
_cell_measurement_theta_max 27.48
_cell_measurement_theta_min 2.30
_cell_volume 1752.9(4)
_computing_cell_refinement 'APEX2 (Bruker AXS, 2006)'
_computing_data_collection 'APEX2 (Bruker AXS, 2006)'
_computing_data_reduction 'SAINT (Bruker AXS, 2004)'
_computing_molecular_graphics 'XSHEL (Bruker AXS,2002)'
_computing_publication_material 'XCIF (Bruker AXS, 2001)'
_computing_structure_refinement 'SHELXL-97 (Sheldrick, 1997)'
_computing_structure_solution 'SHELXS-97 (Sheldrick, 1997)'
_diffrn_ambient_temperature 100
_diffrn_detector_area_resol_mean 8.333
_diffrn_measured_fraction_theta_full 0.998
_diffrn_measured_fraction_theta_max 0.998
_diffrn_measurement_device_type 'Bruker APEXII CCD area detector'
_diffrn_measurement_method 'phi and omega scans'
_diffrn_radiation_monochromator 'Bruker Helios multilayer confocal mirror'
_diffrn_radiation_source 'Bruker TXS fine-focus rotating anode'
_diffrn_radiation_type MoK\a
_diffrn_radiation_wavelength 0.71073
_diffrn_reflns_av_R_equivalents 0.0240
_diffrn_reflns_av_sigmaI/netI 0.0275
_diffrn_reflns_limit_h_max 11
_diffrn_reflns_limit_h_min -8
_diffrn_reflns_limit_k_max 17
_diffrn_reflns_limit_k_min -17
_diffrn_reflns_limit_l_max 17
_diffrn_reflns_limit_l_min -15
_diffrn_reflns_number 9145
_diffrn_reflns_theta_full 26.37
_diffrn_reflns_theta_max 26.37
_diffrn_reflns_theta_min 2.06
_exptl_absorpt_coefficient_mu 1.046
_exptl_absorpt_correction_T_max 0.8760
_exptl_absorpt_correction_T_min 0.5870
_exptl_absorpt_correction_type empirical
_exptl_absorpt_process_details
;
SADABS Sheldrick 1996
;
_exptl_crystal_colour colorless
_exptl_crystal_density_diffrn 1.801
_exptl_crystal_density_method 'not measured'
_exptl_crystal_description block
_exptl_crystal_F_000 952
_exptl_crystal_size_max 0.57
_exptl_crystal_size_mid 0.28
_exptl_crystal_size_min 0.13
_refine_diff_density_max 0.315
_refine_diff_density_min -0.636
_refine_diff_density_rms 0.069
_refine_ls_extinction_method none
_refine_ls_goodness_of_fit_ref 1.029
_refine_ls_hydrogen_treatment constr
_refine_ls_matrix_type full
_refine_ls_number_parameters 230
_refine_ls_number_reflns 3591
_refine_ls_number_restraints 0
_refine_ls_restrained_S_all 1.029
_refine_ls_R_factor_all 0.0224
_refine_ls_R_factor_gt 0.0205
_refine_ls_shift/su_max 0.001
_refine_ls_shift/su_mean 0.000
_refine_ls_structure_factor_coef Fsqd
_refine_ls_weighting_details 'calc w=1/[\s^2^(Fo^2^)+(0.0231P)^2^+1.0301P] where P=(Fo^2^+2Fc^2^)/3'
_refine_ls_weighting_scheme calc
_refine_ls_wR_factor_gt 0.0518
_refine_ls_wR_factor_ref 0.0531
_reflns_number_gt 3326
_reflns_number_total 3591
_reflns_threshold_expression >2sigma(I)
_cod_data_source_file om301073z_si_002.cif
_cod_data_source_block '[1NN]PF6'
_cod_depositor_comments
;
The following automatic conversions were performed:

'_symmetry_cell_setting' value 'Monoclinic' changed to 'monoclinic'
according to /home/saulius/struct/CIF-dictionaries/cif_core.dic
dictionary named 'cif_core.dic' version 2.4.2 from 2011-04-26.

Automatic conversion script
Id: cif_fix_values 1891 2012-01-12 08:04:46Z andrius 
;
_cod_original_cell_volume 1753.0(4)
_cod_original_sg_symbol_H-M 'P 21/c  '
_cod_database_code 4079944

loop_
_symmetry_equiv_pos_as_xyz
'x, y, z'
'-x, y+1/2, -z+1/2'
'-x, -y, -z'
'x, -y-1/2, z-1/2'

loop_
_atom_site_label
_atom_site_type_symbol
_atom_site_fract_x
_atom_site_fract_y
_atom_site_fract_z
_atom_site_U_iso_or_equiv
_atom_site_adp_type
_atom_site_occupancy
_atom_site_symmetry_multiplicity
_atom_site_calc_flag
_atom_site_refinement_flags
F6 F 0.69197(16) 0.28724(9) 0.13498(9) 0.0373(3) Uani 1 1 d .
Ru1 Ru 0.374065(15) 0.458928(10) 0.239611(10) 0.01417(6) Uani 1 1 d .
P1 P 0.70733(6) 0.29681(3) 0.02446(3) 0.02040(11) Uani 1 1 d .
C11 C 0.1703(2) 0.45448(13) 0.12895(13) 0.0184(4) Uani 1 1 d .
H11 H 0.1496 0.5101 0.0844 0.022 Uiso 1 1 calc R
C3 C 0.5825(2) 0.47660(15) 0.34230(14) 0.0242(4) Uani 1 1 d .
H3 H 0.6260 0.4293 0.3923 0.029 Uiso 1 1 calc R
C10 C 0.2720(2) 0.38399(14) 0.10838(14) 0.0227(4) Uani 1 1 d .
H10 H 0.3190 0.3896 0.0494 0.027 Uiso 1 1 calc R
C9 C 0.3271(2) 0.31581(13) 0.17829(15) 0.0248(4) Uani 1 1 d .
H9 H 0.4127 0.2730 0.1686 0.030 Uiso 1 1 calc R
C6 C 0.1155(2) 0.45834(12) 0.21828(13) 0.0162(4) Uani 1 1 d .
C8 C 0.2789(2) 0.31896(13) 0.26832(14) 0.0231(4) Uani 1 1 d .
H8 H 0.3339 0.2791 0.3215 0.028 Uiso 1 1 calc R
C7 C 0.1725(2) 0.38779(13) 0.29037(13) 0.0188(4) Uani 1 1 d .
C5 C 0.5353(2) 0.56200(15) 0.20168(15) 0.0244(4) Uani 1 1 d .
H5 H 0.5407 0.5856 0.1357 0.029 Uiso 1 1 calc R
C2 C 0.4806(2) 0.55247(15) 0.35443(15) 0.0260(4) Uani 1 1 d .
H2 H 0.4404 0.5677 0.4145 0.031 Uiso 1 1 calc R
C1 C 0.4520(2) 0.60510(14) 0.26779(15) 0.0270(4) Uani 1 1 d .
H1 H 0.3885 0.6641 0.2562 0.032 Uiso 1 1 calc R
F2 F 0.71891(14) 0.18279(8) 0.01701(8) 0.0311(3) Uani 1 1 d .
F3 F 0.52729(14) 0.29011(10) -0.00462(10) 0.0413(3) Uani 1 1 d .
F4 F 0.72246(15) 0.30623(9) -0.08601(8) 0.0347(3) Uani 1 1 d .
F1 F 0.69260(17) 0.41071(9) 0.03126(9) 0.0411(3) Uani 1 1 d .
F5 F 0.88613(15) 0.30340(11) 0.05274(10) 0.0453(3) Uani 1 1 d .
C4 C 0.6160(2) 0.48292(15) 0.24761(14) 0.0229(4) Uani 1 1 d .
H4 H 0.6876 0.4409 0.2195 0.027 Uiso 1 1 calc R
N1 N 0.01069(17) 0.52756(11) 0.23309(11) 0.0184(3) Uani 1 1 d .
N2 N 0.12691(18) 0.39034(13) 0.38022(11) 0.0249(4) Uani 1 1 d .
C12 C -0.0647(2) 0.57906(15) 0.14898(14) 0.0255(4) Uani 1 1 d .
H12A H 0.0064 0.6240 0.1273 0.038 Uiso 1 1 calc R
H12B H -0.1513 0.6144 0.1654 0.038 Uiso 1 1 calc R
H12C H -0.1000 0.5333 0.0978 0.038 Uiso 1 1 calc R
C13 C 0.0482(2) 0.59118(16) 0.31563(15) 0.0295(5) Uani 1 1 d .
H13A H 0.1003 0.5547 0.3703 0.044 Uiso 1 1 calc R
H13B H -0.0448 0.6188 0.3318 0.044 Uiso 1 1 calc R
H13C H 0.1142 0.6427 0.3000 0.044 Uiso 1 1 calc R
C14 C -0.0347(2) 0.37563(18) 0.38019(16) 0.0359(5) Uani 1 1 d .
H14A H -0.0931 0.4100 0.3261 0.054 Uiso 1 1 calc R
H14B H -0.0614 0.3999 0.4401 0.054 Uiso 1 1 calc R
H14C H -0.0579 0.3071 0.3743 0.054 Uiso 1 1 calc R
C15 C 0.2210(2) 0.33984(18) 0.45816(15) 0.0341(5) Uani 1 1 d .
H15A H 0.2056 0.2707 0.4499 0.051 Uiso 1 1 calc R
H15B H 0.1933 0.3597 0.5193 0.051 Uiso 1 1 calc R
H15C H 0.3275 0.3551 0.4577 0.051 Uiso 1 1 calc R

loop_
_atom_site_aniso_label
_atom_site_aniso_U_11
_atom_site_aniso_U_22
_atom_site_aniso_U_33
_atom_site_aniso_U_23
_atom_site_aniso_U_13
_atom_site_aniso_U_12
F6 0.0602(9) 0.0298(6) 0.0266(6) 0.0028(5) 0.0214(6) 0.0079(6)
Ru1 0.00986(8) 0.01687(9) 0.01599(9) -0.00070(5) 0.00271(5) 0.00058(5)
P1 0.0215(3) 0.0198(2) 0.0222(2) 0.00128(19) 0.01014(19) -0.00004(19)
C11 0.0147(9) 0.0219(9) 0.0177(9) -0.0014(7) -0.0001(7) -0.0037(7)
C3 0.0138(9) 0.0339(11) 0.0235(10) -0.0020(8) -0.0013(7) -0.0009(8)
C10 0.0176(9) 0.0280(10) 0.0223(9) -0.0091(8) 0.0032(7) -0.0035(8)
C9 0.0189(9) 0.0197(9) 0.0357(11) -0.0061(8) 0.0045(8) -0.0009(8)
C6 0.0093(8) 0.0194(9) 0.0197(9) -0.0004(7) 0.0016(6) -0.0033(6)
C8 0.0183(9) 0.0166(9) 0.0335(11) 0.0040(8) 0.0016(8) -0.0021(7)
C7 0.0122(8) 0.0207(9) 0.0232(9) 0.0026(7) 0.0025(7) -0.0038(7)
C5 0.0143(9) 0.0292(10) 0.0293(11) 0.0030(8) 0.0022(8) -0.0084(8)
C2 0.0139(9) 0.0361(11) 0.0276(11) -0.0134(9) 0.0026(8) -0.0053(8)
C1 0.0167(9) 0.0212(9) 0.0413(12) -0.0070(9) -0.0004(8) -0.0043(8)
F2 0.0424(7) 0.0204(6) 0.0335(7) 0.0006(5) 0.0150(5) 0.0054(5)
F3 0.0203(6) 0.0488(8) 0.0569(9) 0.0001(7) 0.0124(6) 0.0038(6)
F4 0.0440(8) 0.0402(7) 0.0233(6) 0.0071(5) 0.0155(5) 0.0109(6)
F1 0.0674(10) 0.0203(6) 0.0399(7) 0.0020(5) 0.0215(7) -0.0002(6)
F5 0.0230(7) 0.0633(9) 0.0489(8) -0.0002(7) 0.0034(6) -0.0092(6)
C4 0.0099(9) 0.0311(10) 0.0276(10) -0.0028(8) 0.0029(7) -0.0028(7)
N1 0.0120(7) 0.0229(8) 0.0204(8) 0.0009(6) 0.0031(6) 0.0019(6)
N2 0.0139(8) 0.0387(10) 0.0226(8) 0.0120(7) 0.0047(6) 0.0014(7)
C12 0.0164(9) 0.0298(10) 0.0306(11) 0.0084(9) 0.0044(8) 0.0057(8)
C13 0.0274(11) 0.0322(11) 0.0298(11) -0.0078(9) 0.0072(8) 0.0048(9)
C14 0.0177(10) 0.0562(15) 0.0354(12) 0.0175(11) 0.0095(9) -0.0005(10)
C15 0.0265(11) 0.0492(14) 0.0256(11) 0.0134(10) 0.0014(8) 0.0040(10)

loop_
_atom_type_symbol
_atom_type_description
_atom_type_scat_dispersion_real
_atom_type_scat_dispersion_imag
_atom_type_scat_source
C C 0.0033 0.0016 'International Tables Vol C Tables 4.2.6.8 and 6.1.1.4'
H H 0.0000 0.0000 'International Tables Vol C Tables 4.2.6.8 and 6.1.1.4'
N N 0.0061 0.0033 'International Tables Vol C Tables 4.2.6.8 and 6.1.1.4'
F F 0.0171 0.0103 'International Tables Vol C Tables 4.2.6.8 and 6.1.1.4'
P P 0.1023 0.0942 'International Tables Vol C Tables 4.2.6.8 and 6.1.1.4'
Ru Ru -1.2594 0.8363 'International Tables Vol C Tables 4.2.6.8 and 6.1.1.4'

loop_
_geom_angle_atom_site_label_1
_geom_angle_atom_site_label_2
_geom_angle_atom_site_label_3
_geom_angle
C5 Ru1 C1 38.27(8)
C5 Ru1 C4 38.08(8)
C1 Ru1 C4 63.82(8)
C5 Ru1 C2 63.82(8)
C1 Ru1 C2 38.00(8)
C4 Ru1 C2 63.79(7)
C5 Ru1 C3 63.77(8)
C1 Ru1 C3 63.74(8)
C4 Ru1 C3 38.09(7)
C2 Ru1 C3 38.15(7)
C5 Ru1 C9 126.82(8)
C1 Ru1 C9 164.61(8)
C4 Ru1 C9 106.59(8)
C2 Ru1 C9 150.90(8)
C3 Ru1 C9 117.02(8)
C5 Ru1 C8 158.58(8)
C1 Ru1 C8 157.60(8)
C4 Ru1 C8 122.71(8)
C2 Ru1 C8 122.07(8)
C3 Ru1 C8 107.03(8)
C9 Ru1 C8 37.54(7)
C5 Ru1 C10 107.98(8)
C1 Ru1 C10 132.80(8)
C4 Ru1 C10 112.97(7)
C2 Ru1 C10 170.70(8)
C3 Ru1 C10 143.98(7)
C9 Ru1 C10 37.30(7)
C8 Ru1 C10 67.19(7)
C5 Ru1 C11 110.55(7)
C1 Ru1 C11 111.17(7)
C4 Ru1 C11 138.00(7)
C2 Ru1 C11 139.28(7)
C3 Ru1 C11 174.17(7)
C9 Ru1 C11 67.03(7)
C8 Ru1 C11 78.75(7)
C10 Ru1 C11 37.20(7)
C5 Ru1 C7 164.24(7)
C1 Ru1 C7 126.81(7)
C4 Ru1 C7 152.17(7)
C2 Ru1 C7 107.40(7)
C3 Ru1 C7 118.35(7)
C9 Ru1 C7 67.47(7)
C8 Ru1 C7 37.05(7)
C10 Ru1 C7 79.47(7)
C11 Ru1 C7 66.70(7)
C5 Ru1 C6 132.19(7)
C1 Ru1 C6 108.42(7)
C4 Ru1 C6 170.27(7)
C2 Ru1 C6 114.29(7)
C3 Ru1 C6 145.63(7)
C9 Ru1 C6 79.62(7)
C8 Ru1 C6 66.77(7)
C10 Ru1 C6 67.29(7)
C11 Ru1 C6 37.09(7)
C7 Ru1 C6 37.03(6)
F5 P1 F4 89.90(7)
F5 P1 F6 90.17(8)
F4 P1 F6 179.90(9)
F5 P1 F1 90.97(8)
F4 P1 F1 89.90(7)
F6 P1 F1 90.17(7)
F5 P1 F2 90.04(8)
F4 P1 F2 90.03(7)
F6 P1 F2 89.90(7)
F1 P1 F2 178.99(8)
F5 P1 F3 179.70(8)
F4 P1 F3 89.80(7)
F6 P1 F3 90.13(8)
F1 P1 F3 89.08(8)
F2 P1 F3 89.91(7)
C10 C11 C6 122.56(17)
C10 C11 Ru1 71.13(11)
C6 C11 Ru1 74.63(10)
C10 C11 H11 118.3
C6 C11 H11 118.3
Ru1 C11 H11 118.3
C4 C3 C2 107.77(18)
C4 C3 Ru1 70.72(11)
C2 C3 Ru1 70.73(11)
C4 C3 H3 126.1
C2 C3 H3 126.1
Ru1 C3 H3 126.1
C9 C10 C11 119.66(18)
C9 C10 Ru1 71.13(11)
C11 C10 Ru1 71.67(11)
C9 C10 H10 119.7
C11 C10 H10 119.7
Ru1 C10 H10 119.7
C10 C9 C8 119.41(18)
C10 C9 Ru1 71.56(11)
C8 C9 Ru1 71.42(11)
C10 C9 H9 119.9
C8 C9 H9 119.9
Ru1 C9 H9 119.9
N1 C6 C11 119.92(16)
N1 C6 C7 122.43(16)
C11 C6 C7 117.65(16)
N1 C6 Ru1 132.37(12)
C11 C6 Ru1 68.28(10)
C7 C6 Ru1 71.13(10)
C9 C8 C7 122.26(17)
C9 C8 Ru1 71.04(11)
C7 C8 Ru1 74.60(10)
C9 C8 H8 118.5
C7 C8 H8 118.5
Ru1 C8 H8 118.5
N2 C7 C8 121.50(17)
N2 C7 C6 120.06(16)
C8 C7 C6 118.41(17)
N2 C7 Ru1 129.84(13)
C8 C7 Ru1 68.35(10)
C6 C7 Ru1 71.84(10)
C4 C5 C1 108.11(18)
C4 C5 Ru1 71.37(11)
C1 C5 Ru1 71.03(11)
C4 C5 H5 125.9
C1 C5 H5 125.9
Ru1 C5 H5 125.9
C1 C2 C3 108.03(18)
C1 C2 Ru1 70.72(11)
C3 C2 Ru1 71.12(11)
C1 C2 H2 126.0
C3 C2 H2 126.0
Ru1 C2 H2 126.0
C2 C1 C5 108.06(18)
C2 C1 Ru1 71.28(11)
C5 C1 Ru1 70.70(11)
C2 C1 H1 125.9
C5 C1 H1 125.9
Ru1 C1 H1 125.9
C5 C4 C3 108.02(18)
C5 C4 Ru1 70.56(10)
C3 C4 Ru1 71.19(10)
C5 C4 H4 126.0
C3 C4 H4 126.0
Ru1 C4 H4 126.0
C6 N1 C12 117.04(15)
C6 N1 C13 118.11(15)
C12 N1 C13 111.60(16)
C7 N2 C15 117.21(16)
C7 N2 C14 115.65(16)
C15 N2 C14 112.52(16)
N1 C12 H12A 109.5
N1 C12 H12B 109.5
H12A C12 H12B 109.5
N1 C12 H12C 109.5
H12A C12 H12C 109.5
H12B C12 H12C 109.5
N1 C13 H13A 109.5
N1 C13 H13B 109.5
H13A C13 H13B 109.5
N1 C13 H13C 109.5
H13A C13 H13C 109.5
H13B C13 H13C 109.5
N2 C14 H14A 109.5
N2 C14 H14B 109.5
H14A C14 H14B 109.5
N2 C14 H14C 109.5
H14A C14 H14C 109.5
H14B C14 H14C 109.5
N2 C15 H15A 109.5
N2 C15 H15B 109.5
H15A C15 H15B 109.5
N2 C15 H15C 109.5
H15A C15 H15C 109.5
H15B C15 H15C 109.5

loop_
_geom_bond_atom_site_label_1
_geom_bond_atom_site_label_2
_geom_bond_distance
F6 P1 1.6004(12)
Ru1 C5 2.1705(19)
Ru1 C1 2.1748(19)
Ru1 C4 2.1812(18)
Ru1 C2 2.1821(19)
Ru1 C3 2.1873(19)
Ru1 C9 2.1938(19)
Ru1 C8 2.1986(18)
Ru1 C10 2.1994(18)
Ru1 C11 2.2063(18)
Ru1 C7 2.2805(17)
Ru1 C6 2.2900(18)
P1 F5 1.5912(14)
P1 F4 1.5990(12)
P1 F1 1.6014(13)
P1 F2 1.6014(12)
P1 F3 1.6031(14)
C11 C10 1.405(3)
C11 C6 1.432(3)
C11 H11 1.0000
C3 C4 1.426(3)
C3 C2 1.428(3)
C3 H3 1.0000
C10 C9 1.405(3)
C10 H10 1.0000
C9 C8 1.413(3)
C9 H9 1.0000
C6 N1 1.389(2)
C6 C7 1.452(3)
C8 C7 1.425(3)
C8 H8 1.0000
C7 N2 1.400(2)
C5 C4 1.420(3)
C5 C1 1.424(3)
C5 H5 1.0000
C2 C1 1.418(3)
C2 H2 1.0000
C1 H1 1.0000
C4 H4 1.0000
N1 C12 1.461(2)
N1 C13 1.464(3)
N2 C15 1.458(2)
N2 C14 1.465(2)
C12 H12A 0.9800
C12 H12B 0.9800
C12 H12C 0.9800
C13 H13A 0.9800
C13 H13B 0.9800
C13 H13C 0.9800
C14 H14A 0.9800
C14 H14B 0.9800
C14 H14C 0.9800
C15 H15A 0.9800
C15 H15B 0.9800
C15 H15C 0.9800
